data_4001375
loop_
_publ_author_name
'Okazawa, Atsushi'
'Nogami, Takashi'
'Ishida, Takayuki'

_publ_section_title
;
 tert-Butyl 2-Pyridyl Nitroxide Available as a Paramagnetic Chelate Ligand
 for Strongly Exchange-Coupled Metal&#x2212;Radical Compounds
;
_journal_issue 11
_journal_name_full 'Chemistry of Materials'
_journal_page_first 2733
_journal_paper_doi 10.1021/cm070698g
_journal_volume 19
_journal_year 2007
_chemical_formula_moiety 'C18 H26 Cl2 Cu N4 O10 '
_chemical_formula_sum 'C18 H26 Cl2 Cu N4 O10'
_chemical_formula_weight 592.88
_space_group_IT_number 14
_symmetry_cell_setting monoclinic
_symmetry_Int_Tables_number 14
_symmetry_space_group_name_Hall '-P 2yn'
_symmetry_space_group_name_H-M 'P 1 21/n 1'
_cell_angle_alpha 90.0000
_cell_angle_beta 104.33(4)
_cell_angle_gamma 90.0000
_cell_formula_units_Z 2
_cell_length_a 6.176(3)
_cell_length_b 20.503(10)
_cell_length_c 9.516(4)
_cell_measurement_reflns_used 17509
_cell_measurement_temperature 90.
_cell_measurement_theta_max 30.1
_cell_measurement_theta_min 2.2
_cell_volume 1167.5(10)
_computing_cell_refinement PROCESS-AUTO
_computing_data_collection PROCESS-AUTO
_computing_data_reduction CrystalStructure
_computing_publication_material 'CrystalStructure 3.7.0'
_computing_structure_refinement CRYSTALS
_computing_structure_solution SIR92
_diffrn_detector_area_resol_mean 10.00
_diffrn_measured_fraction_theta_full 0.980
_diffrn_measured_fraction_theta_max 0.980
_diffrn_measurement_device_type 'Rigaku RAXIS-RAPID'
_diffrn_measurement_method \w
_diffrn_radiation_type 'Mo K\a'
_diffrn_radiation_wavelength 0.71069
_diffrn_reflns_av_R_equivalents 0.063
_diffrn_reflns_limit_h_max 8
_diffrn_reflns_limit_h_min -8
_diffrn_reflns_limit_k_max 28
_diffrn_reflns_limit_k_min -28
_diffrn_reflns_limit_l_max 13
_diffrn_reflns_limit_l_min -13
_diffrn_reflns_number 14834
_diffrn_reflns_theta_full 30.03
_diffrn_reflns_theta_max 30.03
_exptl_absorpt_coefficient_mu 1.227
_exptl_absorpt_correction_T_max 0.885
_exptl_absorpt_correction_T_min 0.629
_exptl_absorpt_correction_type numerical
_exptl_absorpt_process_details
;
    Higashi, T. (1999). Program for Absorption Correction.
    Rigaku Corporation, Tokyo, Japan.
;
_exptl_crystal_colour black
_exptl_crystal_density_diffrn 1.686
_exptl_crystal_density_method 'not measured'
_exptl_crystal_description platelet
_exptl_crystal_F_000 610.00
_exptl_crystal_size_max 0.35
_exptl_crystal_size_mid 0.30
_exptl_crystal_size_min 0.10
_refine_diff_density_max 2.64
_refine_diff_density_min -1.05
_refine_ls_extinction_coef 1166(81)
_refine_ls_extinction_method 'Larson (1970) Crystallographic Computing eq. 22'
_refine_ls_goodness_of_fit_ref 1.475
_refine_ls_hydrogen_treatment refall
_refine_ls_number_parameters 174
_refine_ls_number_reflns 3349
_refine_ls_R_factor_gt 0.0592
_refine_ls_shift/su_max 0.0000
_refine_ls_structure_factor_coef F
_refine_ls_weighting_details 'w = 1/[0.0010Fo^2^ + 3.0000\s(Fo^2^)]'
_refine_ls_weighting_scheme calc
_refine_ls_wR_factor_ref 0.1085
_reflns_number_gt 2419
_reflns_number_total 3349
_reflns_threshold_expression F^2^>2.0\s(F^2^)
_cod_data_source_file cm070698gsi20070314_120936.cif
_cod_data_source_block '_[Cu(2pyNO)2(ClO4)2]'
_cod_original_cell_volume 1167.4(10)
_cod_original_formula_sum 'C18 H26 Cl2 Cu N4 O10 '
_cod_database_code 4001375

loop_
_symmetry_equiv_pos_site_id
_symmetry_equiv_pos_as_xyz
1 +X,+Y,+Z
2 1/2-X,1/2+Y,1/2-Z
3 -X,-Y,-Z
4 1/2+X,1/2-Y,1/2+Z

loop_
_atom_site_label
_atom_site_type_symbol
_atom_site_fract_x
_atom_site_fract_y
_atom_site_fract_z
_atom_site_U_iso_or_equiv
_atom_site_adp_type
_atom_site_occupancy
_atom_site_symmetry_multiplicity
_atom_site_calc_flag
_atom_site_refinement_flags
Cu(1) Cu 0.0000 0.0000 0.0000 0.0170(2) Uani 1.00 2 d S
Cl(1) Cl 0.0672(2) 0.11102(6) -0.28028(13) 0.0187(3) Uani 1.00 1 d .
O(1) O -0.1820(5) 0.0649(2) 0.0654(4) 0.0238(9) Uani 1.00 1 d .
O(2) O 0.1279(7) 0.0914(2) -0.1297(4) 0.0320(11) Uani 1.00 1 d .
O(3) O 0.2655(6) 0.1351(2) -0.3161(4) 0.0351(12) Uani 1.00 1 d .
O(4) O -0.0968(7) 0.1611(2) -0.3009(5) 0.0477(14) Uani 1.00 1 d .
O(5) O -0.0190(6) 0.0556(2) -0.3696(4) 0.0280(10) Uani 1.00 1 d .
N(2) N 0.2237(6) 0.0331(2) 0.1642(4) 0.0171(10) Uani 1.00 1 d .
N(1) N -0.0610(6) 0.1072(2) 0.1514(4) 0.0168(10) Uani 1.00 1 d .
C(1) C 0.1522(8) 0.0846(2) 0.2278(5) 0.0175(12) Uani 1.00 1 d .
C(2) C 0.2746(8) 0.1108(2) 0.3573(5) 0.0217(13) Uani 1.00 1 d .
C(3) C 0.4816(8) 0.0838(2) 0.4194(5) 0.0224(13) Uani 1.00 1 d .
C(4) C 0.5592(8) 0.0324(2) 0.3523(5) 0.0215(13) Uani 1.00 1 d .
C(5) C 0.4248(8) 0.0072(2) 0.2258(5) 0.0201(13) Uani 1.00 1 d .
C(6) C -0.1395(8) 0.1774(2) 0.1432(6) 0.0207(13) Uani 1.00 1 d .
C(9) C 0.0500(10) 0.2210(2) 0.1203(7) 0.0307(16) Uani 1.00 1 d .
C(8) C -0.2141(11) 0.1951(3) 0.2785(7) 0.0379(19) Uani 1.00 1 d .
C(7) C -0.3369(10) 0.1830(3) 0.0113(8) 0.0449(19) Uani 1.00 1 d .
H(1) H 0.2187 0.1464 0.4018 0.026 Uiso 1.00 1 c R
H(2) H 0.5698 0.1005 0.5084 0.026 Uiso 1.00 1 c R
H(3) H 0.7032 0.0145 0.3924 0.025 Uiso 1.00 1 c R
H(4) H 0.4756 -0.0293 0.1814 0.024 Uiso 1.00 1 c R
H(11) H 0.1780 0.2154 0.1987 0.039 Uiso 1.00 1 c R
H(12) H 0.0857 0.2093 0.0321 0.039 Uiso 1.00 1 c R
H(13) H 0.0038 0.2653 0.1157 0.039 Uiso 1.00 1 c R
H(8) H -0.0912 0.1915 0.3610 0.050 Uiso 1.00 1 c R
H(9) H -0.2680 0.2387 0.2705 0.050 Uiso 1.00 1 c R
H(10) H -0.3298 0.1664 0.2888 0.050 Uiso 1.00 1 c R
H(7) H -0.3914 0.2265 0.0033 0.049 Uiso 1.00 1 c R
H(6) H -0.2908 0.1718 -0.0737 0.049 Uiso 1.00 1 c R
H(5) H -0.4520 0.1542 0.0222 0.049 Uiso 1.00 1 c R

loop_
_atom_site_aniso_label
_atom_site_aniso_U_11
_atom_site_aniso_U_22
_atom_site_aniso_U_33
_atom_site_aniso_U_12
_atom_site_aniso_U_13
_atom_site_aniso_U_23
Cu(1) 0.0171(4) 0.0160(4) 0.0170(4) 0.0006(3) 0.0026(3) -0.0029(3)
Cl(1) 0.0203(6) 0.0184(6) 0.0175(5) 0.0014(4) 0.0050(4) 0.0005(4)
O(1) 0.0171(17) 0.023(2) 0.029(2) 0.0005(15) 0.0007(16) -0.0096(17)
O(2) 0.044(2) 0.033(2) 0.0172(19) -0.015(2) 0.0039(18) 0.0033(17)
O(3) 0.037(2) 0.042(2) 0.031(2) -0.016(2) 0.0174(19) -0.007(2)
O(4) 0.037(2) 0.035(2) 0.062(3) 0.019(2) -0.005(2) -0.006(2)
O(5) 0.028(2) 0.027(2) 0.027(2) -0.0044(17) 0.0023(17) -0.0080(18)
N(2) 0.0163(19) 0.017(2) 0.018(2) -0.0020(16) 0.0054(17) -0.0008(17)
N(1) 0.0187(19) 0.016(2) 0.016(2) -0.0013(17) 0.0052(17) -0.0015(17)
C(1) 0.018(2) 0.018(2) 0.017(2) -0.0022(19) 0.007(2) 0.001(2)
C(2) 0.025(2) 0.022(2) 0.020(2) -0.001(2) 0.007(2) -0.003(2)
C(3) 0.022(2) 0.025(3) 0.019(2) -0.003(2) 0.003(2) 0.001(2)
C(4) 0.018(2) 0.026(3) 0.019(2) -0.001(2) 0.001(2) 0.006(2)
C(5) 0.019(2) 0.020(2) 0.021(2) 0.002(2) 0.005(2) 0.003(2)
C(6) 0.021(2) 0.014(2) 0.027(2) -0.000(2) 0.007(2) -0.003(2)
C(9) 0.039(3) 0.020(3) 0.039(3) -0.001(2) 0.019(2) -0.000(2)
C(8) 0.050(3) 0.021(3) 0.054(4) -0.001(2) 0.035(3) -0.005(3)
C(7) 0.037(3) 0.023(3) 0.062(4) 0.010(2) -0.012(3) -0.001(3)

loop_
_atom_type_symbol
_atom_type_description
_atom_type_scat_dispersion_real
_atom_type_scat_dispersion_imag
_atom_type_scat_source
C C 0.003 0.002
;
International Tables for Crystallography
(1992, Vol. C, Tables 4.2.6.8 and 6.1.1.4)
;
H H 0.000 0.000
;
International Tables for Crystallography
(1992, Vol. C, Table 6.1.1.4)
;
N N 0.006 0.003
;
International Tables for Crystallography
(1992, Vol. C, Tables 4.2.6.8 and 6.1.1.4)
;
O O 0.011 0.006
;
International Tables for Crystallography
(1992, Vol. C, Tables 4.2.6.8 and 6.1.1.4)
;
Cl Cl 0.148 0.159
;
International Tables for Crystallography
(1992, Vol. C, Tables 4.2.6.8 and 6.1.1.4)
;
Cu Cu 0.320 1.265
;
International Tables for Crystallography
(1992, Vol. C, Tables 4.2.6.8 and 6.1.1.4)
;

loop_
_geom_angle_atom_site_label_1
_geom_angle_atom_site_label_2
_geom_angle_atom_site_label_3
_geom_angle
_geom_angle_site_symmetry_1
_geom_angle_site_symmetry_3
O(1) Cu(1) O(1) 180.0(2) . 555_3
O(1) Cu(1) O(2) 85.56(16) . .
O(1) Cu(1) O(2) 94.44(16) . 555_3
O(1) Cu(1) N(2) 81.63(16) . .
O(1) Cu(1) N(2) 98.37(16) . 555_3
O(1) Cu(1) O(2) 94.44(16) 555_3 .
O(1) Cu(1) O(2) 85.56(16) 555_3 555_3
O(1) Cu(1) N(2) 98.37(16) 555_3 .
O(1) Cu(1) N(2) 81.63(16) 555_3 555_3
O(2) Cu(1) O(2) 180.00(19) . 555_3
O(2) Cu(1) N(2) 83.40(16) . .
O(2) Cu(1) N(2) 96.60(16) . 555_3
O(2) Cu(1) N(2) 96.60(16) 555_3 .
O(2) Cu(1) N(2) 83.40(16) 555_3 555_3
N(2) Cu(1) N(2) 180.0(2) . 555_3
O(2) Cl(1) O(3) 107.7(2) . .
O(2) Cl(1) O(4) 109.8(3) . .
O(2) Cl(1) O(5) 109.4(2) . .
O(3) Cl(1) O(4) 109.8(2) . .
O(3) Cl(1) O(5) 110.1(2) . .
O(4) Cl(1) O(5) 110.0(2) . .
Cu(1) O(1) N(1) 111.8(2) . .
Cu(1) O(2) Cl(1) 131.9(2) . .
Cu(1) N(2) C(1) 113.0(3) . .
Cu(1) N(2) C(5) 127.7(3) . .
C(1) N(2) C(5) 119.0(4) . .
O(1) N(1) C(1) 115.1(4) . .
O(1) N(1) C(6) 118.4(3) . .
C(1) N(1) C(6) 125.7(4) . .
N(2) C(1) N(1) 113.2(4) . .
N(2) C(1) C(2) 122.5(4) . .
N(1) C(1) C(2) 124.3(5) . .
C(1) C(2) C(3) 117.9(5) . .
C(2) C(3) C(4) 119.9(4) . .
C(3) C(4) C(5) 119.1(4) . .
N(2) C(5) C(4) 121.5(5) . .
N(1) C(6) C(9) 108.5(4) . .
N(1) C(6) C(8) 110.2(4) . .
N(1) C(6) C(7) 107.2(4) . .
C(9) C(6) C(8) 112.6(4) . .
C(9) C(6) C(7) 108.9(5) . .
C(8) C(6) C(7) 109.4(5) . .
C(1) C(2) H(1) 121.1 . .
C(3) C(2) H(1) 121.0 . .
C(2) C(3) H(2) 120.1 . .
C(4) C(3) H(2) 120.1 . .
C(3) C(4) H(3) 120.4 . .
C(5) C(4) H(3) 120.5 . .
N(2) C(5) H(4) 119.3 . .
C(4) C(5) H(4) 119.2 . .
C(6) C(9) H(11) 109.6 . .
C(6) C(9) H(12) 109.3 . .
C(6) C(9) H(13) 109.5 . .
H(11) C(9) H(12) 109.5 . .
H(11) C(9) H(13) 109.5 . .
H(12) C(9) H(13) 109.5 . .
C(6) C(8) H(8) 109.5 . .
C(6) C(8) H(9) 109.4 . .
C(6) C(8) H(10) 109.5 . .
H(8) C(8) H(9) 109.5 . .
H(8) C(8) H(10) 109.5 . .
H(9) C(8) H(10) 109.5 . .
C(6) C(7) H(7) 109.5 . .
C(6) C(7) H(6) 109.6 . .
C(6) C(7) H(5) 109.3 . .
H(7) C(7) H(6) 109.5 . .
H(7) C(7) H(5) 109.5 . .
H(6) C(7) H(5) 109.5 . .

loop_
_geom_bond_atom_site_label_1
_geom_bond_atom_site_label_2
_geom_bond_distance
_geom_bond_site_symmetry_2
Cu(1) O(1) 1.942(4) .
Cu(1) O(1) 1.942(4) 555_3
Cu(1) O(2) 2.478(4) .
Cu(1) O(2) 2.478(4) 555_3
Cu(1) N(2) 1.935(3) .
Cu(1) N(2) 1.935(3) 555_3
Cl(1) O(2) 1.446(4) .
Cl(1) O(3) 1.438(4) .
Cl(1) O(4) 1.421(5) .
Cl(1) O(5) 1.439(4) .
O(1) N(1) 1.294(5) .
N(2) C(1) 1.343(7) .
N(2) C(5) 1.345(6) .
N(1) C(1) 1.415(6) .
N(1) C(6) 1.515(7) .
C(1) C(2) 1.385(6) .
C(2) C(3) 1.385(7) .
C(3) C(4) 1.378(8) .
C(4) C(5) 1.382(6) .
C(6) C(9) 1.530(8) .
C(6) C(8) 1.516(10) .
C(6) C(7) 1.522(8) .
C(2) H(1) 0.950 .
C(3) H(2) 0.950 .
C(4) H(3) 0.950 .
C(5) H(4) 0.950 .
C(9) H(11) 0.950 .
C(9) H(12) 0.950 .
C(9) H(13) 0.950 .
C(8) H(8) 0.950 .
C(8) H(9) 0.950 .
C(8) H(10) 0.950 .
C(7) H(7) 0.950 .
C(7) H(6) 0.950 .
C(7) H(5) 0.950 .

loop_
_geom_contact_atom_site_label_1
_geom_contact_atom_site_label_2
_geom_contact_distance
_geom_contact_site_symmetry_2
O(1) C(4) 3.552(7) 455_1
O(1) C(5) 3.385(7) 455_1
O(3) C(2) 3.162(7) 554_1
O(3) C(3) 3.299(7) 554_1
O(3) C(5) 3.479(7) 655_3
O(3) C(9) 3.561(8) 554_4
O(3) C(8) 3.589(8) 554_4
O(3) C(7) 3.594(7) 655_1
O(4) C(3) 3.598(6) 454_1
O(4) C(9) 3.218(7) 454_4
O(5) O(5) 3.421(6) 554_3
O(5) C(3) 3.288(5) 454_1
O(5) C(4) 3.256(5) 454_1
O(5) C(4) 3.334(6) 655_3
C(2) O(3) 3.162(7) 556_1
C(3) O(3) 3.299(7) 556_1
C(3) O(4) 3.598(6) 656_1
C(3) O(5) 3.288(5) 656_1
C(3) C(4) 3.274(8) 656_3
C(3) C(8) 3.434(9) 655_1
C(4) O(1) 3.552(7) 655_1
C(4) O(5) 3.256(5) 656_1
C(4) O(5) 3.334(6) 655_3
C(4) C(3) 3.274(8) 656_3
C(4) C(4) 3.349(8) 656_3
C(5) O(1) 3.385(7) 655_1
C(5) O(3) 3.479(7) 655_3
C(9) O(3) 3.561(8) 455_4
C(9) O(4) 3.218(7) 555_4
C(8) O(3) 3.589(8) 455_4
C(8) C(3) 3.434(9) 455_1
C(7) O(3) 3.594(7) 455_1
Cl(1) H(1) 3.457 554_1
Cl(1) H(2) 3.236 454_1
Cl(1) H(3) 3.244 655_3
Cl(1) H(4) 3.217 655_3
Cl(1) H(9) 3.243 554_4
O(1) H(3) 3.513 455_1
O(1) H(4) 3.252 455_1
O(2) H(4) 2.908 655_3
O(2) H(5) 2.937 655_1
O(3) H(1) 2.638 554_1
O(3) H(2) 2.895 554_1
O(3) H(3) 3.170 655_3
O(3) H(4) 2.810 655_3
O(3) H(13) 2.688 554_4
O(3) H(8) 3.504 554_1
O(3) H(9) 2.738 554_4
O(3) H(7) 3.334 554_4
O(3) H(6) 3.204 655_1
O(3) H(5) 3.284 655_1
O(4) H(2) 2.688 454_1
O(4) H(11) 2.889 454_4
O(4) H(12) 3.448 454_4
O(4) H(13) 2.833 454_4
O(4) H(8) 3.286 554_1
O(4) H(9) 2.850 554_4
O(4) H(7) 3.400 554_4
O(5) H(1) 3.453 554_1
O(5) H(2) 2.681 454_1
O(5) H(3) 2.619 454_1
O(5) H(3) 2.476 655_3
O(5) H(4) 3.433 655_3
N(1) H(3) 3.555 455_1
C(1) H(10) 3.531 655_1
C(2) H(3) 3.484 656_3
C(2) H(13) 3.574 555_4
C(2) H(10) 2.912 655_1
C(3) H(3) 3.096 656_3
C(3) H(13) 3.599 555_4
C(3) H(8) 3.588 655_1
C(3) H(10) 2.548 655_1
C(4) H(2) 3.215 656_3
C(4) H(3) 3.377 656_3
C(4) H(10) 2.931 655_1
C(5) H(2) 3.352 656_3
C(5) H(10) 3.586 655_1
C(9) H(6) 3.585 555_4
C(8) H(2) 3.431 455_1
C(8) H(12) 3.560 455_4
C(8) H(7) 3.003 555_4
C(7) H(8) 3.166 454_4
C(7) H(9) 3.449 454_4
H(1) Cl(1) 3.457 556_1
H(1) O(3) 2.638 556_1
H(1) O(5) 3.453 556_1
H(1) H(13) 2.958 555_4
H(1) H(10) 3.253 655_1
H(1) H(7) 2.918 555_4
H(2) Cl(1) 3.236 656_1
H(2) O(3) 2.895 556_1
H(2) O(4) 2.688 656_1
H(2) O(5) 2.681 656_1
H(2) C(4) 3.215 656_3
H(2) C(5) 3.352 656_3
H(2) C(8) 3.431 655_1
H(2) H(3) 3.176 656_3
H(2) H(4) 3.367 656_3
H(2) H(13) 2.997 555_4
H(2) H(8) 3.359 655_1
H(2) H(10) 2.686 655_1
H(3) Cl(1) 3.244 655_3
H(3) O(1) 3.513 655_1
H(3) O(3) 3.170 655_3
H(3) O(5) 2.619 656_1
H(3) O(5) 2.476 655_3
H(3) N(1) 3.555 655_1
H(3) C(2) 3.484 656_3
H(3) C(3) 3.096 656_3
H(3) C(4) 3.377 656_3
H(3) H(2) 3.176 656_3
H(3) H(10) 3.257 655_1
H(4) Cl(1) 3.217 655_3
H(4) O(1) 3.252 655_1
H(4) O(2) 2.908 655_3
H(4) O(3) 2.810 655_3
H(4) O(5) 3.433 655_3
H(4) H(2) 3.367 656_3
H(11) O(4) 2.889 555_4
H(11) H(9) 3.353 655_1
H(11) H(10) 3.114 655_1
H(11) H(7) 3.258 555_4
H(11) H(6) 3.140 555_4
H(11) H(5) 3.394 655_1
H(12) O(4) 3.448 555_4
H(12) C(8) 3.560 554_4
H(12) H(8) 3.519 554_4
H(12) H(9) 3.044 554_4
H(12) H(10) 3.568 554_4
H(12) H(7) 3.327 655_1
H(12) H(5) 3.094 655_1
H(13) O(3) 2.688 455_4
H(13) O(4) 2.833 555_4
H(13) C(2) 3.574 454_4
H(13) C(3) 3.599 454_4
H(13) H(1) 2.958 454_4
H(13) H(2) 2.997 454_4
H(13) H(7) 3.588 555_4
H(13) H(6) 3.186 555_4
H(8) O(3) 3.504 556_1
H(8) O(4) 3.286 556_1
H(8) C(3) 3.588 455_1
H(8) C(7) 3.166 555_4
H(8) H(2) 3.359 455_1
H(8) H(12) 3.519 455_4
H(8) H(7) 2.314 555_4
H(8) H(6) 3.334 555_4
H(8) H(5) 3.529 555_4
H(9) Cl(1) 3.243 455_4
H(9) O(3) 2.738 455_4
H(9) O(4) 2.850 455_4
H(9) C(7) 3.449 555_4
H(9) H(11) 3.353 455_1
H(9) H(12) 3.044 455_4
H(9) H(7) 2.877 555_4
H(9) H(6) 3.476 555_4
H(9) H(5) 3.472 555_4
H(10) C(1) 3.531 455_1
H(10) C(2) 2.912 455_1
H(10) C(3) 2.548 455_1
H(10) C(4) 2.931 455_1
H(10) C(5) 3.586 455_1
H(10) H(1) 3.253 455_1
H(10) H(2) 2.686 455_1
H(10) H(3) 3.257 455_1
H(10) H(11) 3.114 455_1
H(10) H(12) 3.568 455_4
H(7) O(3) 3.334 455_4
H(7) O(4) 3.400 455_4
H(7) C(8) 3.003 454_4
H(7) H(1) 2.918 454_4
H(7) H(11) 3.258 454_4
H(7) H(12) 3.327 455_1
H(7) H(13) 3.588 454_4
H(7) H(8) 2.314 454_4
H(7) H(9) 2.877 454_4
H(6) O(3) 3.204 455_1
H(6) C(9) 3.585 454_4
H(6) H(11) 3.140 454_4
H(6) H(13) 3.186 454_4
H(6) H(8) 3.334 454_4
H(6) H(9) 3.476 454_4
H(5) O(2) 2.937 455_1
H(5) O(3) 3.284 455_1
H(5) H(11) 3.394 455_1
H(5) H(12) 3.094 455_1
H(5) H(8) 3.529 454_4
H(5) H(9) 3.472 454_4

loop_
_geom_torsion_atom_site_label_1
_geom_torsion_atom_site_label_2
_geom_torsion_atom_site_label_3
_geom_torsion_atom_site_label_4
_geom_torsion
_geom_torsion_site_symmetry_1
_geom_torsion_site_symmetry_3
_geom_torsion_site_symmetry_4
O(1) Cu(1) O(2) Cl(1) -101.6(3) . . .
O(2) Cu(1) O(1) N(1) -66.6(3) . . .
O(1) Cu(1) O(2) Cl(1) -78.4(3) . 555_3 555_3
O(2) Cu(1) O(1) N(1) 113.4(3) 555_3 . .
O(1) Cu(1) N(2) C(1) -5.5(3) . . .
O(1) Cu(1) N(2) C(5) 167.9(5) . . .
N(2) Cu(1) O(1) N(1) 17.4(3) . . .
O(1) Cu(1) N(2) C(1) -174.5(3) . 555_3 555_3
O(1) Cu(1) N(2) C(5) 12.1(5) . 555_3 555_3
N(2) Cu(1) O(1) N(1) -162.6(3) 555_3 . .
O(1) Cu(1) O(2) Cl(1) 78.4(3) 555_3 . .
O(2) Cu(1) O(1) N(1) -113.4(3) . 555_3 555_3
O(1) Cu(1) O(2) Cl(1) 101.6(3) 555_3 555_3 555_3
O(2) Cu(1) O(1) N(1) 66.6(3) 555_3 555_3 555_3
O(1) Cu(1) N(2) C(1) 174.5(3) 555_3 . .
O(1) Cu(1) N(2) C(5) -12.1(5) 555_3 . .
N(2) Cu(1) O(1) N(1) 162.6(3) . 555_3 555_3
O(1) Cu(1) N(2) C(1) 5.5(3) 555_3 555_3 555_3
O(1) Cu(1) N(2) C(5) -167.9(5) 555_3 555_3 555_3
N(2) Cu(1) O(1) N(1) -17.4(3) 555_3 555_3 555_3
O(2) Cu(1) N(2) C(1) 81.0(3) . . .
O(2) Cu(1) N(2) C(5) -105.6(4) . . .
N(2) Cu(1) O(2) Cl(1) 176.3(3) . . .
O(2) Cu(1) N(2) C(1) 99.0(3) . 555_3 555_3
O(2) Cu(1) N(2) C(5) -74.4(5) . 555_3 555_3
N(2) Cu(1) O(2) Cl(1) -3.7(3) 555_3 . .
O(2) Cu(1) N(2) C(1) -99.0(3) 555_3 . .
O(2) Cu(1) N(2) C(5) 74.4(4) 555_3 . .
N(2) Cu(1) O(2) Cl(1) 3.7(3) . 555_3 555_3
O(2) Cu(1) N(2) C(1) -81.0(3) 555_3 555_3 555_3
O(2) Cu(1) N(2) C(5) 105.6(5) 555_3 555_3 555_3
N(2) Cu(1) O(2) Cl(1) -176.3(3) 555_3 555_3 555_3
O(3) Cl(1) O(2) Cu(1) -143.6(3) . . .
O(4) Cl(1) O(2) Cu(1) 96.9(3) . . .
O(5) Cl(1) O(2) Cu(1) -23.9(4) . . .
Cu(1) O(1) N(1) C(1) -25.9(5) . . .
Cu(1) O(1) N(1) C(6) 144.1(3) . . .
Cu(1) N(2) C(1) N(1) -6.3(5) . . .
Cu(1) N(2) C(1) C(2) 171.9(4) . . .
Cu(1) N(2) C(5) C(4) -173.2(4) . . .
C(1) N(2) C(5) C(4) -0.1(6) . . .
C(5) N(2) C(1) N(1) 179.7(4) . . .
C(5) N(2) C(1) C(2) -2.2(8) . . .
O(1) N(1) C(1) N(2) 21.7(6) . . .
O(1) N(1) C(1) C(2) -156.5(5) . . .
O(1) N(1) C(6) C(9) -126.2(5) . . .
O(1) N(1) C(6) C(8) 110.2(5) . . .
O(1) N(1) C(6) C(7) -8.8(7) . . .
C(1) N(1) C(6) C(9) 42.6(7) . . .
C(1) N(1) C(6) C(8) -81.0(6) . . .
C(1) N(1) C(6) C(7) 160.0(5) . . .
C(6) N(1) C(1) N(2) -147.5(5) . . .
C(6) N(1) C(1) C(2) 34.4(8) . . .
N(2) C(1) C(2) C(3) 2.2(8) . . .
N(1) C(1) C(2) C(3) -179.8(5) . . .
C(1) C(2) C(3) C(4) 0.0(8) . . .
C(2) C(3) C(4) C(5) -2.2(9) . . .
C(3) C(4) C(5) N(2) 2.3(8) . . .
Cu(1) N(2) C(5) H(4) 6.7 . . .
C(1) N(2) C(5) H(4) 179.7 . . .
N(2) C(1) C(2) H(1) -178.0 . . .
N(1) C(1) C(2) H(1) -0.0 . . .
C(1) C(2) C(3) H(2) -179.8 . . .
H(1) C(2) C(3) C(4) -179.7 . . .
H(1) C(2) C(3) H(2) 0.4 . . .
C(2) C(3) C(4) H(3) 177.7 . . .
H(2) C(3) C(4) C(5) 177.7 . . .
H(2) C(3) C(4) H(3) -2.4 . . .
C(3) C(4) C(5) H(4) -177.6 . . .
H(3) C(4) C(5) N(2) -177.6 . . .
H(3) C(4) C(5) H(4) 2.6 . . .
N(1) C(6) C(9) H(11) -59.4 . . .
N(1) C(6) C(9) H(12) 60.5 . . .
N(1) C(6) C(9) H(13) -179.5 . . .
N(1) C(6) C(8) H(8) 62.1 . . .
N(1) C(6) C(8) H(9) -177.9 . . .
N(1) C(6) C(8) H(10) -57.9 . . .
N(1) C(6) C(7) H(7) 179.5 . . .
N(1) C(6) C(7) H(6) -60.4 . . .
N(1) C(6) C(7) H(5) 59.6 . . .
C(9) C(6) C(8) H(8) -59.1 . . .
C(9) C(6) C(8) H(9) 60.9 . . .
C(9) C(6) C(8) H(10) -179.1 . . .
C(8) C(6) C(9) H(11) 62.8 . . .
C(8) C(6) C(9) H(12) -177.2 . . .
C(8) C(6) C(9) H(13) -57.3 . . .
C(9) C(6) C(7) H(7) -63.4 . . .
C(9) C(6) C(7) H(6) 56.7 . . .
C(9) C(6) C(7) H(5) 176.7 . . .
C(7) C(6) C(9) H(11) -175.7 . . .
C(7) C(6) C(9) H(12) -55.7 . . .
C(7) C(6) C(9) H(13) 64.2 . . .
C(8) C(6) C(7) H(7) 60.0 . . .
C(8) C(6) C(7) H(6) -179.9 . . .
C(8) C(6) C(7) H(5) -59.9 . . .
C(7) C(6) C(8) H(8) 179.8 . . .
C(7) C(6) C(8) H(9) -60.2 . . .
C(7) C(6) C(8) H(10) 59.7 . . .
